data_7112486
loop_
_publ_author_name
'Jonathan P. Moerdyk'
'Christopher W. Bielawski'

_publ_section_title
;
 Reductive generation of stable, five-membered N,N'-diamidocarbenes
;
_journal_name_full Chem.Commun.
_journal_page_first 4551
_journal_paper_doi 10.1039/C4CC00846D
_journal_volume 50
_journal_year 2014
_chemical_formula_moiety 'C11 H21 N3 O2'
_chemical_formula_sum 'C11 H21 N3 O2'
_chemical_formula_weight 227.31
_chemical_name_common 5DACNH3
_chemical_name_systematic
; 
 ? 
;
_space_group_IT_number 19
_symmetry_cell_setting orthorhombic
_symmetry_space_group_name_Hall 'P 2ac 2ab'
_symmetry_space_group_name_H-M 'P 21 21 21'
_atom_sites_solution_hydrogens geom
_atom_sites_solution_primary direct
_atom_sites_solution_secondary difmap
_audit_creation_method SHELXL-97
_cell_angle_alpha 90.00
_cell_angle_beta 90.00
_cell_angle_gamma 90.00
_cell_formula_units_Z 8
_cell_length_a 9.102(3)
_cell_length_b 12.188(4)
_cell_length_c 23.505(8)
_cell_measurement_temperature 150(2)
_cell_volume 2607.5(15)
_computing_cell_refinement 'CrystalClear (Rigaku Inc., 2008)'
_computing_data_collection 'CrystalClear (Rigaku Inc., 2008)'
_computing_data_reduction 'CrystalClear (Rigaku Inc., 2008)'
_computing_structure_refinement 'SHELXL-97 (Sheldrick, 1997)'
_computing_structure_solution 'SHELXS-97 (Sheldrick, 1990)'
_diffrn_ambient_temperature 150(2)
_diffrn_measured_fraction_theta_full 1.000
_diffrn_measured_fraction_theta_max 1.000
_diffrn_measurement_device_type 'CCD area detector'
_diffrn_measurement_method 'phi and omega scans'
_diffrn_radiation_monochromator graphite
_diffrn_radiation_source 'fine-focus sealed tube'
_diffrn_radiation_type MoK\a
_diffrn_radiation_wavelength 0.71075
_diffrn_reflns_av_R_equivalents 0.0919
_diffrn_reflns_av_sigmaI/netI 0.0481
_diffrn_reflns_limit_h_max 10
_diffrn_reflns_limit_h_min -10
_diffrn_reflns_limit_k_max 14
_diffrn_reflns_limit_k_min -14
_diffrn_reflns_limit_l_max 27
_diffrn_reflns_limit_l_min -27
_diffrn_reflns_number 34428
_diffrn_reflns_theta_full 24.99
_diffrn_reflns_theta_max 24.99
_diffrn_reflns_theta_min 1.73
_exptl_absorpt_coefficient_mu 0.081
_exptl_absorpt_correction_type none
_exptl_absorpt_process_details none
_exptl_crystal_colour colorless
_exptl_crystal_density_diffrn 1.158
_exptl_crystal_density_method 'not measured'
_exptl_crystal_description needles
_exptl_crystal_F_000 992
_exptl_crystal_size_max 0.12
_exptl_crystal_size_mid 0.07
_exptl_crystal_size_min 0.04
_refine_diff_density_max 0.337
_refine_diff_density_min -0.336
_refine_diff_density_rms 0.051
_refine_ls_abs_structure_details 'Flack H D (1983), Acta Cryst. A39, 876-881'
_refine_ls_abs_structure_Flack 0(3)
_refine_ls_extinction_method none
_refine_ls_goodness_of_fit_ref 1.006
_refine_ls_hydrogen_treatment constr
_refine_ls_matrix_type full
_refine_ls_number_parameters 301
_refine_ls_number_reflns 4584
_refine_ls_number_restraints 0
_refine_ls_restrained_S_all 1.006
_refine_ls_R_factor_all 0.0897
_refine_ls_R_factor_gt 0.0851
_refine_ls_shift/su_max 0.000
_refine_ls_shift/su_mean 0.000
_refine_ls_structure_factor_coef Fsqd
_refine_ls_weighting_details 'calc w=1/[\s^2^(Fo^2^)+(0.0934P)^2^+3.4999P] where P=(Fo^2^+2Fc^2^)/3'
_refine_ls_weighting_scheme calc
_refine_ls_wR_factor_gt 0.1985
_refine_ls_wR_factor_ref 0.2025
_reflns_number_gt 4349
_reflns_number_total 4584
_reflns_threshold_expression >2sigma(I)
_cod_data_source_file c4cc00846d2.cif
_cod_data_source_block 5DACNH3_3
_cod_original_cell_volume 2607.5(16)
_cod_original_sg_symbol_H-M P21_21_21
_cod_database_code 7112486

loop_
_symmetry_equiv_pos_as_xyz
'x, y, z'
'-x+1/2, -y, z+1/2'
'x+1/2, -y+1/2, -z'
'-x, y+1/2, -z+1/2'

loop_
_atom_site_label
_atom_site_type_symbol
_atom_site_fract_x
_atom_site_fract_y
_atom_site_fract_z
_atom_site_U_iso_or_equiv
_atom_site_adp_type
_atom_site_occupancy
_atom_site_symmetry_multiplicity
_atom_site_calc_flag
_atom_site_refinement_flags
O1 O 0.7309(3) 0.1787(3) 0.05147(12) 0.0400(7) Uani 1 1 d .
N1 N 0.8087(4) 0.1100(3) -0.03515(13) 0.0307(8) Uani 1 1 d .
C1 C 0.9379(4) 0.0470(3) -0.05574(16) 0.0308(9) Uani 1 1 d .
H1A H 0.9043 -0.0140 -0.0796 0.037 Uiso 1 1 calc R
O2 O 0.9470(3) 0.0256(2) 0.09438(11) 0.0388(7) Uani 1 1 d .
N2 N 0.9986(3) 0.0030(3) -0.00180(13) 0.0321(7) Uani 1 1 d .
C2 C 0.8105(4) 0.1211(3) 0.02105(16) 0.0331(9) Uani 1 1 d .
C3 C 0.9282(4) 0.0440(3) 0.04370(16) 0.0290(8) Uani 1 1 d .
N3 N 1.0335(4) 0.1152(3) -0.08789(14) 0.0390(8) Uani 1 1 d .
H3A H 1.1207 0.1287 -0.0757 0.047 Uiso 1 1 calc R
H3B H 1.0041 0.1430 -0.1195 0.047 Uiso 1 1 calc R
O3 O 0.7102(5) 0.1691(3) 0.36055(13) 0.0587(10) Uani 1 1 d .
N4 N 0.8153(4) 0.1377(3) 0.27155(14) 0.0398(9) Uani 1 1 d .
O4 O 0.4742(4) 0.0391(3) 0.31301(13) 0.0607(10) Uani 1 1 d .
C4 C 0.7025(5) 0.1685(3) -0.07439(18) 0.0373(10) Uani 1 1 d .
N5 N 0.6201(4) 0.0438(3) 0.23199(14) 0.0397(9) Uani 1 1 d .
C5 C 0.5469(5) 0.1472(4) -0.0526(2) 0.0489(12) Uani 1 1 d .
H5A H 0.5264 0.0700 -0.0543 0.073 Uiso 1 1 calc R
H5B H 0.4777 0.1861 -0.0759 0.073 Uiso 1 1 calc R
H5C H 0.5389 0.1721 -0.0140 0.073 Uiso 1 1 calc R
N6 N 0.7452(5) 0.1893(3) 0.17716(15) 0.0484(10) Uani 1 1 d .
H6A H 0.7673 0.2548 0.1877 0.058 Uiso 1 1 calc R
H6B H 0.7139 0.1776 0.1432 0.058 Uiso 1 1 calc R
C6 C 0.7139(5) 0.1193(4) -0.13410(17) 0.0426(11) Uani 1 1 d .
H6C H 0.8103 0.1325 -0.1491 0.064 Uiso 1 1 calc R
H6D H 0.6419 0.1527 -0.1584 0.064 Uiso 1 1 calc R
H6E H 0.6965 0.0417 -0.1322 0.064 Uiso 1 1 calc R
C7 C 0.7399(6) 0.2889(4) -0.0743(2) 0.0476(11) Uani 1 1 d .
H7A H 0.8387 0.2988 -0.0876 0.071 Uiso 1 1 calc R
H7B H 0.7314 0.3172 -0.0364 0.071 Uiso 1 1 calc R
H7C H 0.6733 0.3274 -0.0989 0.071 Uiso 1 1 calc R
C8 C 1.0963(4) -0.0964(3) -0.00004(17) 0.0333(9) Uani 1 1 d .
C9 C 1.2150(6) -0.0799(4) 0.0435(2) 0.0565(14) Uani 1 1 d .
H9A H 1.1715 -0.0602 0.0793 0.085 Uiso 1 1 calc R
H9B H 1.2797 -0.0224 0.0313 0.085 Uiso 1 1 calc R
H9C H 1.2699 -0.1467 0.0479 0.085 Uiso 1 1 calc R
C10 C 1.1673(7) -0.1166(6) -0.0578(2) 0.0705(19) Uani 1 1 d .
H10A H 1.2212 -0.0525 -0.0692 0.106 Uiso 1 1 calc R
H10B H 1.0924 -0.1320 -0.0854 0.106 Uiso 1 1 calc R
H10C H 1.2330 -0.1780 -0.0552 0.106 Uiso 1 1 calc R
C11 C 0.9995(7) -0.1927(4) 0.0152(3) 0.080(2) Uani 1 1 d .
H11A H 0.9639 -0.1841 0.0533 0.121 Uiso 1 1 calc R
H11B H 1.0553 -0.2594 0.0124 0.121 Uiso 1 1 calc R
H11C H 0.9179 -0.1959 -0.0106 0.121 Uiso 1 1 calc R
C12 C 0.7607(5) 0.0990(3) 0.21648(17) 0.0383(10) Uani 1 1 d .
H12A H 0.8291 0.0448 0.2008 0.046 Uiso 1 1 calc R
C13 C 0.7104(6) 0.1324(4) 0.31171(18) 0.0455(12) Uani 1 1 d .
C14 C 0.5847(5) 0.0673(4) 0.28638(18) 0.0431(11) Uani 1 1 d .
C15 C 0.9645(6) 0.1875(4) 0.2786(2) 0.0511(12) Uani 1 1 d .
C16 C 0.9511(9) 0.3131(4) 0.2798(3) 0.077(2) Uani 1 1 d .
H16A H 0.9118 0.3383 0.2442 0.116 Uiso 1 1 calc R
H16B H 1.0463 0.3449 0.2857 0.116 Uiso 1 1 calc R
H16C H 0.8867 0.3345 0.3101 0.116 Uiso 1 1 calc R
C17 C 1.0617(6) 0.1520(4) 0.2289(2) 0.0575(14) Uani 1 1 d .
H17A H 1.0623 0.0734 0.2264 0.086 Uiso 1 1 calc R
H17B H 1.1600 0.1781 0.2350 0.086 Uiso 1 1 calc R
H17C H 1.0238 0.1823 0.1942 0.086 Uiso 1 1 calc R
C18 C 1.0316(7) 0.1450(5) 0.3337(2) 0.0689(16) Uani 1 1 d .
H18A H 1.0377 0.0664 0.3323 0.103 Uiso 1 1 calc R
H18B H 0.9711 0.1666 0.3652 0.103 Uiso 1 1 calc R
H18C H 1.1283 0.1752 0.3383 0.103 Uiso 1 1 calc R
C19 C 0.5411(5) -0.0344(4) 0.19474(18) 0.0429(11) Uani 1 1 d .
C20 C 0.3818(8) 0.0047(12) 0.1890(3) 0.163(6) Uani 1 1 d .
H20A H 0.3797 0.0739 0.1695 0.245 Uiso 1 1 calc R
H20B H 0.3395 0.0130 0.2262 0.245 Uiso 1 1 calc R
H20C H 0.3264 -0.0484 0.1678 0.245 Uiso 1 1 calc R
C21 C 0.6053(7) -0.0402(5) 0.1360(2) 0.0669(16) Uani 1 1 d .
H21A H 0.7057 -0.0639 0.1383 0.100 Uiso 1 1 calc R
H21B H 0.6012 0.0310 0.1186 0.100 Uiso 1 1 calc R
H21C H 0.5502 -0.0915 0.1136 0.100 Uiso 1 1 calc R
C22 C 0.5469(11) -0.1439(6) 0.2231(3) 0.119(4) Uani 1 1 d .
H22A H 0.6469 -0.1689 0.2246 0.178 Uiso 1 1 calc R
H22B H 0.4888 -0.1954 0.2019 0.178 Uiso 1 1 calc R
H22C H 0.5089 -0.1379 0.2611 0.178 Uiso 1 1 calc R

loop_
_atom_site_aniso_label
_atom_site_aniso_U_11
_atom_site_aniso_U_22
_atom_site_aniso_U_33
_atom_site_aniso_U_23
_atom_site_aniso_U_13
_atom_site_aniso_U_12
O1 0.0399(16) 0.0474(17) 0.0325(14) -0.0075(13) 0.0081(13) 0.0056(14)
N1 0.0261(17) 0.0377(19) 0.0284(17) -0.0064(14) -0.0022(14) 0.0065(15)
C1 0.029(2) 0.034(2) 0.029(2) -0.0046(16) -0.0014(16) 0.0040(17)
O2 0.0397(16) 0.0493(18) 0.0274(15) 0.0032(13) 0.0049(13) 0.0013(14)
N2 0.0297(16) 0.0405(18) 0.0261(16) -0.0042(14) -0.0019(14) 0.0066(14)
C2 0.030(2) 0.038(2) 0.031(2) -0.0031(17) 0.0036(16) -0.0060(19)
C3 0.0268(19) 0.035(2) 0.025(2) -0.0024(16) 0.0014(16) -0.0079(17)
N3 0.0353(19) 0.054(2) 0.0275(17) 0.0077(16) -0.0021(15) -0.0110(17)
O3 0.092(3) 0.053(2) 0.0311(17) 0.0028(15) 0.0134(18) 0.0207(19)
N4 0.059(2) 0.0308(18) 0.0290(17) -0.0007(14) 0.0057(17) 0.0013(17)
O4 0.045(2) 0.097(3) 0.0394(17) 0.0237(18) 0.0155(16) 0.023(2)
C4 0.039(2) 0.034(2) 0.040(2) -0.0047(18) -0.0052(19) 0.0099(19)
N5 0.045(2) 0.038(2) 0.0357(19) 0.0077(16) 0.0154(16) 0.0083(17)
C5 0.034(2) 0.066(3) 0.046(3) -0.013(2) -0.005(2) 0.009(2)
N6 0.076(3) 0.042(2) 0.0274(18) 0.0013(15) 0.0099(19) -0.004(2)
C6 0.040(2) 0.050(3) 0.038(2) -0.012(2) -0.0143(19) 0.015(2)
C7 0.054(3) 0.047(3) 0.042(2) 0.000(2) -0.008(2) 0.010(2)
C8 0.034(2) 0.034(2) 0.032(2) -0.0031(18) -0.0021(18) 0.0009(16)
C9 0.054(3) 0.052(3) 0.064(3) -0.016(2) -0.025(3) 0.017(2)
C10 0.080(4) 0.093(4) 0.039(3) -0.002(3) -0.004(3) 0.059(4)
C11 0.065(4) 0.039(3) 0.137(6) -0.013(3) 0.029(4) -0.006(3)
C12 0.049(3) 0.034(2) 0.033(2) 0.0013(17) 0.0129(19) 0.0024(19)
C13 0.069(3) 0.039(2) 0.029(2) 0.0031(18) 0.011(2) 0.021(2)
C14 0.051(3) 0.044(2) 0.033(2) 0.0190(19) 0.011(2) 0.023(2)
C15 0.077(4) 0.035(2) 0.041(3) 0.000(2) 0.004(2) -0.010(2)
C16 0.136(6) 0.034(3) 0.062(3) -0.009(2) 0.008(4) -0.006(3)
C17 0.058(3) 0.054(3) 0.060(3) -0.011(2) 0.008(3) -0.021(3)
C18 0.074(4) 0.077(4) 0.056(3) 0.008(3) -0.012(3) -0.015(3)
C19 0.026(2) 0.060(3) 0.043(2) 0.015(2) 0.0016(18) -0.002(2)
C20 0.053(4) 0.383(19) 0.054(4) 0.000(7) -0.011(3) 0.055(8)
C21 0.065(3) 0.072(4) 0.064(3) -0.023(3) 0.022(3) -0.027(3)
C22 0.187(9) 0.084(5) 0.086(5) 0.029(4) -0.079(6) -0.088(6)

loop_
_atom_type_symbol
_atom_type_description
_atom_type_scat_dispersion_real
_atom_type_scat_dispersion_imag
_atom_type_scat_source
C C 0.0033 0.0016 'International Tables Vol C Tables 4.2.6.8 and 6.1.1.4'
H H 0.0000 0.0000 'International Tables Vol C Tables 4.2.6.8 and 6.1.1.4'
N N 0.0061 0.0033 'International Tables Vol C Tables 4.2.6.8 and 6.1.1.4'
O O 0.0106 0.0060 'International Tables Vol C Tables 4.2.6.8 and 6.1.1.4'

loop_
_geom_angle_atom_site_label_1
_geom_angle_atom_site_label_2
_geom_angle_atom_site_label_3
_geom_angle
C2 N1 C1 111.5(3)
C2 N1 C4 124.5(3)
C1 N1 C4 123.4(3)
N3 C1 N2 116.0(3)
N3 C1 N1 110.8(3)
N2 C1 N1 101.7(3)
N3 C1 H1A 109.3
N2 C1 H1A 109.3
N1 C1 H1A 109.3
C3 N2 C1 111.6(3)
C3 N2 C8 124.1(3)
C1 N2 C8 122.4(3)
O1 C2 N1 128.7(4)
O1 C2 C3 124.1(3)
N1 C2 C3 107.1(3)
O2 C3 N2 129.8(4)
O2 C3 C2 123.5(3)
N2 C3 C2 106.7(3)
C1 N3 H3A 120.0
C1 N3 H3B 120.0
H3A N3 H3B 120.0
C13 N4 C12 111.3(4)
C13 N4 C15 125.9(4)
C12 N4 C15 122.4(3)
C7 C4 N1 108.3(4)
C7 C4 C5 112.0(4)
N1 C4 C5 107.9(4)
C7 C4 C6 111.6(4)
N1 C4 C6 109.4(3)
C5 C4 C6 107.6(4)
C14 N5 C19 125.5(4)
C14 N5 C12 109.9(4)
C19 N5 C12 124.2(3)
C4 C5 H5A 109.5
C4 C5 H5B 109.5
H5A C5 H5B 109.5
C4 C5 H5C 109.5
H5A C5 H5C 109.5
H5B C5 H5C 109.5
C12 N6 H6A 120.0
C12 N6 H6B 120.0
H6A N6 H6B 120.0
C4 C6 H6C 109.5
C4 C6 H6D 109.5
H6C C6 H6D 109.5
C4 C6 H6E 109.5
H6C C6 H6E 109.5
H6D C6 H6E 109.5
C4 C7 H7A 109.5
C4 C7 H7B 109.5
H7A C7 H7B 109.5
C4 C7 H7C 109.5
H7A C7 H7C 109.5
H7B C7 H7C 109.5
C9 C8 N2 109.7(3)
C9 C8 C11 111.2(5)
N2 C8 C11 106.7(4)
C9 C8 C10 108.9(4)
N2 C8 C10 110.9(3)
C11 C8 C10 109.4(4)
C8 C9 H9A 109.5
C8 C9 H9B 109.5
H9A C9 H9B 109.5
C8 C9 H9C 109.5
H9A C9 H9C 109.5
H9B C9 H9C 109.5
C8 C10 H10A 109.5
C8 C10 H10B 109.5
H10A C10 H10B 109.5
C8 C10 H10C 109.5
H10A C10 H10C 109.5
H10B C10 H10C 109.5
C8 C11 H11A 109.5
C8 C11 H11B 109.5
H11A C11 H11B 109.5
C8 C11 H11C 109.5
H11A C11 H11C 109.5
H11B C11 H11C 109.5
N6 C12 N4 110.7(3)
N6 C12 N5 114.6(4)
N4 C12 N5 102.7(3)
N6 C12 H12A 109.5
N4 C12 H12A 109.5
N5 C12 H12A 109.5
O3 C13 N4 129.7(5)
O3 C13 C14 123.8(4)
N4 C13 C14 106.6(4)
O4 C14 N5 128.1(5)
O4 C14 C13 124.2(4)
N5 C14 C13 107.7(4)
N4 C15 C18 108.6(4)
N4 C15 C17 109.0(4)
C18 C15 C17 108.7(5)
N4 C15 C16 109.6(5)
C18 C15 C16 110.8(5)
C17 C15 C16 110.0(4)
C15 C16 H16A 109.5
C15 C16 H16B 109.5
H16A C16 H16B 109.5
C15 C16 H16C 109.5
H16A C16 H16C 109.5
H16B C16 H16C 109.5
C15 C17 H17A 109.5
C15 C17 H17B 109.5
H17A C17 H17B 109.5
C15 C17 H17C 109.5
H17A C17 H17C 109.5
H17B C17 H17C 109.5
C15 C18 H18A 109.5
C15 C18 H18B 109.5
H18A C18 H18B 109.5
C15 C18 H18C 109.5
H18A C18 H18C 109.5
H18B C18 H18C 109.5
N5 C19 C22 107.1(4)
N5 C19 C21 112.6(4)
C22 C19 C21 110.7(6)
N5 C19 C20 108.2(6)
C22 C19 C20 110.5(7)
C21 C19 C20 107.6(5)
C19 C20 H20A 109.5
C19 C20 H20B 109.5
H20A C20 H20B 109.5
C19 C20 H20C 109.5
H20A C20 H20C 109.5
H20B C20 H20C 109.5
C19 C21 H21A 109.5
C19 C21 H21B 109.5
H21A C21 H21B 109.5
C19 C21 H21C 109.5
H21A C21 H21C 109.5
H21B C21 H21C 109.5
C19 C22 H22A 109.5
C19 C22 H22B 109.5
H22A C22 H22B 109.5
C19 C22 H22C 109.5
H22A C22 H22C 109.5
H22B C22 H22C 109.5

loop_
_geom_bond_atom_site_label_1
_geom_bond_atom_site_label_2
_geom_bond_distance
O1 C2 1.237(5)
N1 C2 1.328(5)
N1 C1 1.486(5)
N1 C4 1.514(5)
C1 N3 1.421(5)
C1 N2 1.483(5)
C1 H1A 0.9800
O2 C3 1.224(5)
N2 C3 1.343(5)
N2 C8 1.503(5)
C2 C3 1.521(6)
N3 H3A 0.8600
N3 H3B 0.8600
O3 C13 1.232(5)
N4 C13 1.344(6)
N4 C12 1.465(5)
N4 C15 1.497(7)
O4 C14 1.234(6)
C4 C7 1.507(6)
C4 C5 1.528(6)
C4 C6 1.530(6)
N5 C14 1.349(5)
N5 C19 1.481(6)
N5 C12 1.490(6)
C5 H5A 0.9600
C5 H5B 0.9600
C5 H5C 0.9600
N6 C12 1.445(5)
N6 H6A 0.8600
N6 H6B 0.8600
C6 H6C 0.9600
C6 H6D 0.9600
C6 H6E 0.9600
C7 H7A 0.9600
C7 H7B 0.9600
C7 H7C 0.9600
C8 C9 1.502(6)
C8 C11 1.511(7)
C8 C10 1.523(6)
C9 H9A 0.9600
C9 H9B 0.9600
C9 H9C 0.9600
C10 H10A 0.9600
C10 H10B 0.9600
C10 H10C 0.9600
C11 H11A 0.9600
C11 H11B 0.9600
C11 H11C 0.9600
C12 H12A 0.9800
C13 C14 1.514(7)
C15 C18 1.523(7)
C15 C17 1.527(7)
C15 C16 1.535(7)
C16 H16A 0.9600
C16 H16B 0.9600
C16 H16C 0.9600
C17 H17A 0.9600
C17 H17B 0.9600
C17 H17C 0.9600
C18 H18A 0.9600
C18 H18B 0.9600
C18 H18C 0.9600
C19 C22 1.494(8)
C19 C21 1.500(7)
C19 C20 1.531(8)
C20 H20A 0.9600
C20 H20B 0.9600
C20 H20C 0.9600
C21 H21A 0.9600
C21 H21B 0.9600
C21 H21C 0.9600
C22 H22A 0.9600
C22 H22B 0.9600
C22 H22C 0.9600
